data_7204568
loop_
_publ_author_name
'Gatta, Giacomo D.'
'Masci, Silvia'
'Vivani, Riccardo'

_publ_section_title
;
 Dimensional reduction in zirconium phosphate; from layers to ribbons
 to chains
;
_journal_issue 5
_journal_name_full 'Journal of Materials Chemistry'
_journal_page_first 1215
_journal_paper_doi 10.1039/b211004k
_journal_volume 13
_journal_year 2003
_chemical_formula_sum 'F H13 N3 O8.5 P2 Zr'
_chemical_formula_weight 363.22
_space_group_IT_number 19
_symmetry_cell_setting orthorhombic
_symmetry_Int_Tables_number 19
_symmetry_space_group_name_Hall 'P 2ac 2ab'
_symmetry_space_group_name_H-M 'P 21 21 21'
_audit_creation_date 'Nov 4, 2002'
_audit_creation_method 'from EXP file using GSAS2CIF'
_cell_angle_alpha 90.0
_cell_angle_beta 90.0
_cell_angle_gamma 90.0
_cell_formula_units_Z 4
_cell_length_a 5.3511(2)
_cell_length_b 9.2466(3)
_cell_length_c 22.6443(7)
_cell_measurement_temperature 298
_cell_volume 1120.43(7)
_computing_structure_refinement GSAS
_computing_structure_solution 'EXPO (A. Altomare, et al., 1995)'
_diffrn_ambient_temperature 298
_diffrn_radiation_monochromator graphite
_diffrn_radiation_polarisn_ratio 0.75
_diffrn_radiation_probe x-ray
_diffrn_source 'ceramic lff sealed tube'
_exptl_absorpt_correction_T_max 1.00000
_exptl_absorpt_correction_T_min 1.00000
_exptl_absorpt_process_details
;   GSAS Absorption/surface roughness correction: function number 0
No correction is applied.
;
_pd_calc_method 'Rietveld Refinement'
_pd_meas_2theta_range_inc 0.02
_pd_meas_2theta_range_max 139.0
_pd_meas_2theta_range_min 3.0
_pd_meas_number_of_points 6801
_pd_meas_scan_method step
_pd_proc_2theta_range_inc 0.02
_pd_proc_2theta_range_max 138.99446
_pd_proc_2theta_range_min 2.99446
_pd_proc_info_datetime 2002-11-04T00:15:35
_pd_proc_ls_background_function
;   GSAS Background function number 1 with 20 terms.
Shifted Chebyshev function of 1st kind
1:    592.049     2:   -14.5746     3:    114.343     4:    70.1465    
5:   -25.9923     6:   -13.9345     7:    8.52756     8:   -20.7512    
9:    3.71931    10:   -15.3227    11:   -6.56506    12:    30.4468    
13:   -46.6884    14:    18.0580    15:   -26.6332    16:   -18.3998    
17:    9.70494    18:   -12.8170    19:   -8.86812    20:   -1.94432    
;
_pd_proc_ls_peak_cutoff 0.00100
_pd_proc_ls_pref_orient_corr
;   March-Dollase
AXIS  1 Ratio=   0.98081  h= 0.000  k= 0.000  l= 1.000
Prefered orientation correction range: Min=   0.97135, Max=   1.05986
;
_pd_proc_ls_profile_function
;
CW Profile function number 3 with  19 terms
Pseudovoigt profile coefficients as parameterized in
P. Thompson, D.E. Cox & J.B. Hastings (1987). J. Appl. Cryst.,20,79-83.
Asymmetry correction of L.W. Finger, D.E. Cox & A. P. Jephcoat (1994).
J. Appl. Cryst.,27,892-900.
Peak tails are ignored  where the intensity is below 0.0010 times the peak
Aniso. broadening axis   0.0   0.0   1.0
;
_pd_proc_ls_prof_R_factor 0.077
_pd_proc_ls_prof_wR_expected 0.024
_pd_proc_ls_prof_wR_factor 0.104
_pd_proc_number_of_points 6801
_pd_spec_mounting
; 
Aluminium sample holder with an oriented 
quartz crystal underneath
;
_pd_spec_mount_mode reflection
_pd_spec_shape flat_sheet
_pd_spec_size_thick 0.200
_refine_ls_goodness_of_fit_all 4.36
_refine_ls_matrix_type full
_refine_ls_number_parameters 86
_refine_ls_number_restraints 27
_refine_ls_R_Fsqd_factor 0.069
_reflns_d_resolution_high 0.823
_reflns_d_resolution_low 8.560
_reflns_limit_h_max 6
_reflns_limit_h_min 0
_reflns_limit_k_max 11
_reflns_limit_k_min 0
_reflns_limit_l_max 28
_reflns_limit_l_min 0
_reflns_number_observed 2529
_cod_data_source_file b211004k.txt
_cod_data_source_block compound_2
_cod_depositor_comments
;
The following automatic conversions were performed:
'_geom_angle_publ_flag' value 'N' changed to 'n' according to
'/home/saulius/struct/CIF-dictionaries/cif_core.dic' dictionary named
'cif_core.dic' version 2.4.1 from 2010-06-29 (32
times).

'_geom_bond_publ_flag' value 'N' changed to 'n' according to
'/home/saulius/struct/CIF-dictionaries/cif_core.dic' dictionary named
'cif_core.dic' version 2.4.1 from 2010-06-29 (25 times).

Automatic conversion script
Id: cif_fix_enum 1527 2010-12-29 10:47:43Z saulius 
;
_cod_original_cell_volume 1120.43(6)
_cod_original_sg_symbol_Hall P_2ac_2ab
_cod_database_code 7204568
_gsas_exptl_extinct_corr_t_min 1.00000
_gsas_exptl_extinct_corr_t_max 1.00000

loop_
_symmetry_equiv_pos_as_xyz
'x, y, z'
'x+1/2, -y+1/2, -z'
'-x, +y+1/2, -z+1/2'
'-x+1/2, -y, +z+1/2'

loop_
_atom_site_label
_atom_site_type_symbol
_atom_site_fract_x
_atom_site_fract_y
_atom_site_fract_z
_atom_site_occupancy
_atom_site_symmetry_multiplicity
_atom_site_Wyckoff_symbol
_atom_site_attached_hydrogens
_atom_site_calc_flag
_atom_site_thermal_displace_type
_atom_site_U_iso_or_equiv
Zr1 Zr -0.751(2) 0.4530(3) -0.0542(1) 1.000 4 a ? d Uiso 0.024(1)
O2 O -0.492(5) 0.443(4) -0.122(1) 1.000 4 a ? d Uiso 0.034(2)
O7 O -0.253(10) 0.364(2) -0.2104(6) 1.000 4 a ? d Uiso 0.047(3)
O5 O -0.274(5) 0.269(2) 0.0498(7) 1.000 4 a ? d Uiso 0.034(2)
Ow O -0.722(11) 0.491(3) 0.1720(9) 0.500 4 a ? d Uiso 0.028(3)
O1 O -0.514(4) 0.476(4) 0.020(1) 1.000 4 a ? d Uiso 0.034(2)
N3 N -0.286(7) 0.289(2) 0.2050(7) 1.000 4 a ? d Uiso 0.028(3)
P2 P -0.249(6) 0.4750(8) -0.1605(3) 1.000 4 a ? d Biso 0.036(3)
F1 F -0.714(4) 0.686(1) -0.0567(7) 1.000 4 a ? d Uiso 0.034(2)
N1 N -0.738(11) 0.774(2) -0.1851(7) 1.000 4 a ? d Uiso 0.028(3)
P1 P -0.255(4) 0.4330(8) 0.0437(2) 1.000 4 a ? d Uiso 0.013(2)
O3 O -0.047(5) 0.459(4) -0.109(1) 1.000 4 a ? d Uiso 0.034(2)
N2 N -0.714(6) 0.734(2) 0.0687(7) 1.000 4 a ? d Uiso 0.028(3)
O6 O -0.279(8) 0.633(2) -0.1845(6) 1.000 4 a ? d Uiso 0.047(3)
O8 O -0.271(8) 0.501(2) 0.1056(6) 1.000 4 a ? d Uiso 0.047(3)
O4 O -0.039(5) 0.491(3) 0.009(1) 1.000 4 a ? d Uiso 0.034(2)

loop_
_atom_type_symbol
_atom_type_number_in_cell
_atom_type_scat_dispersion_real
_atom_type_scat_dispersion_imag
_atom_type_scat_Cromer_Mann_a1
_atom_type_scat_Cromer_Mann_a2
_atom_type_scat_Cromer_Mann_a3
_atom_type_scat_Cromer_Mann_a4
_atom_type_scat_Cromer_Mann_b1
_atom_type_scat_Cromer_Mann_b2
_atom_type_scat_Cromer_Mann_b3
_atom_type_scat_Cromer_Mann_b4
_atom_type_scat_Cromer_Mann_c
_atom_type_scat_source
ZR 4.0 -0.314 2.245 17.8765 1.27618 10.9480 11.9160 5.41732 0.11762 3.65721 87.6627 2.06929 International_Tables_Vol_C
P 8.0 0.283 0.434 6.43450 1.90670 4.17910 27.1570 1.78000 0.52600 1.49080 68.1645 1.11490 International_Tables_Vol_C
F 4.0 0.069 0.053 3.53920 10.2825 2.64120 4.29440 1.51700 0.26150 1.02430 26.1476 0.27760 International_Tables_Vol_C
O 34.0 0.047 0.032 3.04850 13.2771 2.28680 5.70110 1.54630 0.32390 0.86700 32.9089 0.25080 International_Tables_Vol_C
N 12.0 0.029 0.018 12.2126 0.00570 3.13220 9.89330 2.01250 28.9975 1.16630 0.58260 -11.529 International_Tables_Vol_C

loop_
_diffrn_radiation_wavelength
_diffrn_radiation_wavelength_wt
_diffrn_radiation_type
_diffrn_radiation_wavelength_id
1.540500 1.000 K\a~1~ 1
1.544300 0.500 K\a~2~ 2

loop_
_geom_angle_atom_site_label_1
_geom_angle_atom_site_label_2
_geom_angle_atom_site_label_3
_geom_angle
_geom_angle_site_symmetry_1
_geom_angle_site_symmetry_2
_geom_angle_site_symmetry_3
_geom_angle_publ_flag
F1 Zr1 O3 91.5(10) 1_555 . 1_455 n
F1 Zr1 O5 177.9(10) 1_555 . 2_455 n
F1 Zr1 O4 85.3(9) 1_555 . 1_455 n
F1 Zr1 O1 82.4(10) 1_555 . 1_555 n
F1 Zr1 O2 88.1(10) 1_555 . 1_555 n
O3 Zr1 O5 90.6(11) 1_455 . 2_455 n
O3 Zr1 O4 80.6(8) 1_455 . 1_455 n
O3 Zr1 O1 163.4(9) 1_455 . 1_555 n
O3 Zr1 O2 94.1(6) 1_455 . 1_555 n
O5 Zr1 O4 95.1(10) 2_455 . 1_455 n
O5 Zr1 O1 95.6(10) 2_455 . 1_555 n
O5 Zr1 O2 91.7(10) 2_455 . 1_555 n
O4 Zr1 O1 83.5(5) 1_455 . 1_555 n
O4 Zr1 O2 171.4(12) 1_455 . 1_555 n
O1 Zr1 O2 101.1(7) 1_555 . 1_555 n
O5 P1 O4 117.1(17) 1_555 . 1_555 n
O5 P1 O1 103.1(20) 1_555 . 1_555 n
O5 P1 O8 108.5(9) 1_555 . 1_555 n
O4 P1 O1 114.7(9) 1_555 . 1_555 n
O4 P1 O8 112.4(20) 1_555 . 1_555 n
O1 P1 O8 99.2(22) 1_555 . 1_555 n
O3 P2 O2 97.7(9) 1_555 . 1_555 n
O3 P2 O6 114.0(20) 1_555 . 1_555 n
O3 P2 O7 119.2(24) 1_555 . 1_555 n
O2 P2 O6 106.3(26) 1_555 . 1_555 n
O2 P2 O7 105.4(25) 1_555 . 1_555 n
O6 P2 O7 111.8(9) 1_555 . 1_555 n
Zr1 O3 P2 170.3(17) 1_655 . 1_555 n
Zr1 O5 P1 172.3(19) 2_555 . 1_555 n
Zr1 O4 P1 148.5(18) 1_655 . 1_555 n
Zr1 O1 P1 142.2(14) 1_555 . 1_555 n
Zr1 O2 P2 160.7(17) 1_555 . 1_555 n

loop_
_geom_bond_atom_site_label_1
_geom_bond_atom_site_label_2
_geom_bond_distance
_geom_bond_site_symmetry_1
_geom_bond_site_symmetry_2
_geom_bond_publ_flag
Zr1 F1 2.16(1) . 1_555 n
Zr1 O3 2.02(3) . 1_455 n
Zr1 O5 2.06(2) . 2_455 n
Zr1 O4 2.13(3) . 1_455 n
Zr1 O1 2.12(3) . 1_555 n
Zr1 O2 2.07(3) . 1_555 n
P1 O5 1.53(2) . 1_555 n
P1 O4 1.50(3) . 1_555 n
P1 O1 1.54(3) . 1_555 n
P1 O8 1.54(2) . 1_555 n
P2 O3 1.59(3) . 1_555 n
P2 O2 1.60(4) . 1_555 n
P2 O6 1.57(2) . 1_555 n
P2 O7 1.53(2) . 1_555 n
N1 O6 2.78(6) . 1_555 n
N1 O7 2.51(2) . 3_454 n
N1 O8 2.76(2) . 2_465 n
N2 F1 2.87(2) . 1_555 n
N2 F1 2.79(4) . 2_465 n
N2 F1 2.79(3) . 2_565 n
N2 O6 2.92(3) . 2_465 n
N3 O6 2.63(2) . 4_465 n
N3 O7 2.87(4) . 2_455 n
N3 O8 2.87(5) . 1_555 n
Ow O8 2.84(4) . 1_555 n
